data_4323747
loop_
_publ_author_name
'Mathias O. Senge'
'Werner W. Kalisch'

_publ_section_title
;
 Synthesis and Structural Characterization of Nonplanar
 Tetraphenylporphyrins and Their Metal Complexes with Graded Degrees of
 \b-Ethyl Substitution
;
_journal_name_full 'Inorganic Chemistry'
_journal_page_first 6103
_journal_page_last 6116
_journal_paper_doi 10.1021/ic970765g
_journal_volume 36
_journal_year 1997
_chemical_compound_source synthetic
_chemical_formula_moiety 'C56 H52 N4 Zn'
_chemical_formula_structural 'C56 H52 N4 Zn'
_chemical_formula_sum 'C56 H52 N4 Zn'
_chemical_formula_weight 846.39
_chemical_name_common Zn(II)HEtTPP
_chemical_name_systematic
; 
 (2,3,7,8,12,13-Hexaethyl-5,10,15,20-tetraphenyl- 
 porphyrinato)zinc(II)
;
_space_group_IT_number 2
_symmetry_cell_setting triclinic
_symmetry_space_group_name_Hall '-P 1'
_symmetry_space_group_name_H-M 'P -1'
_atom_sites_solution_hydrogens geom
_atom_sites_solution_primary Patterson
_atom_sites_solution_secondary difmap
_audit_creation_method SHELXL
_cell_angle_alpha 79.55(2)
_cell_angle_beta 68.39(2)
_cell_angle_gamma 85.21(2)
_cell_formula_units_Z 2
_cell_length_a 12.736(3)
_cell_length_b 12.775(4)
_cell_length_c 14.214(3)
_cell_measurement_reflns_used 25
_cell_measurement_temperature 126(2)
_cell_measurement_theta_max 26
_cell_measurement_theta_min 21
_cell_volume 2114.1(10)
_computing_cell_refinement 'Siemens P3'
_computing_data_collection 'Siemens P3'
_computing_data_reduction 'XDISK, SHELXTL-Plus, Siemens, 1994'
_computing_molecular_graphics 'XP, SHELXTL-Plus, Siemens, 1994'
_computing_publication_material 'XCIF, SHELXTL-Plus, Siemens, 1994'
_computing_structure_refinement 'SHELXL-93 (Sheldrick, 1993)'
_computing_structure_solution 'SHELXS-86 (Sheldrick, 1990)'
_diffrn_ambient_temperature 126(2)
_diffrn_measurement_device 'Syntex P21'
_diffrn_measurement_method 2theta-theta
_diffrn_radiation_monochromator graphite
_diffrn_radiation_source 'fine-focus sealed tube'
_diffrn_radiation_type CuK\a
_diffrn_radiation_wavelength 1.54178
_diffrn_reflns_av_R_equivalents 0.0459
_diffrn_reflns_av_sigmaI/netI 0.0237
_diffrn_reflns_limit_h_max 7
_diffrn_reflns_limit_h_min -7
_diffrn_reflns_limit_k_max 13
_diffrn_reflns_limit_k_min -13
_diffrn_reflns_limit_l_max 15
_diffrn_reflns_limit_l_min 0
_diffrn_reflns_number 6002
_diffrn_reflns_theta_max 57.01
_diffrn_reflns_theta_min 3.52
_diffrn_standards_decay_% '5%, corrected'
_diffrn_standards_interval_count 198
_diffrn_standards_number 2
_exptl_absorpt_coefficient_mu 1.140
_exptl_absorpt_correction_T_max 0.75
_exptl_absorpt_correction_T_min 0.39
_exptl_absorpt_correction_type empirical
_exptl_crystal_colour red-black
_exptl_crystal_density_diffrn 1.330
_exptl_crystal_density_meas ?
_exptl_crystal_density_method n/a
_exptl_crystal_description 'irregular shape'
_exptl_crystal_F_000 892
_exptl_crystal_size_max 0.83
_exptl_crystal_size_mid 0.43
_exptl_crystal_size_min 0.25
_refine_diff_density_max 0.807
_refine_diff_density_min -0.434
_refine_diff_density_rms 0.080
_refine_ls_extinction_method n/d
_refine_ls_goodness_of_fit_all 1.044
_refine_ls_goodness_of_fit_obs 1.066
_refine_ls_hydrogen_treatment constr
_refine_ls_matrix_type full
_refine_ls_number_parameters 265
_refine_ls_number_reflns 4046
_refine_ls_number_restraints 0
_refine_ls_restrained_S_all 1.044
_refine_ls_restrained_S_obs 1.066
_refine_ls_R_factor_all 0.0677
_refine_ls_R_factor_obs 0.0643
_refine_ls_shift/esd_max 0.000
_refine_ls_shift/esd_mean 0.000
_refine_ls_structure_factor_coef Fsqd
_refine_ls_weighting_details 'w=1/[\s^2^(Fo^2^)+(0.0800P)^2^+10.2045P] where P=(Fo^2^+2Fc^2^)/3'
_refine_ls_weighting_scheme calc
_refine_ls_wR_factor_all 0.1665
_refine_ls_wR_factor_obs 0.1635
_reflns_number_observed 3757
_reflns_number_total 4046
_reflns_observed_criterion >2sigma(I)
_cod_data_source_file ic970765g_18.cif
_cod_data_source_block ms316
_cod_depositor_comments
;
The following automatic conversions were performed:

'_exptl_crystal_density_meas' value 'n/d' was changed to '?' - the
value is perceived as not measured.

Automatic conversion script
Id: cif_fix_values 3008 2015-01-20 13:52:24Z robertas 

The following automatic conversions were performed:

'_refine_ls_weighting_scheme' value 'calc
w=1/[\s^2^(Fo^2^)+(0.0800P)^2^+10.2045P] where P=(Fo^2^+2Fc^2^)/3'
was changed to 'calc'. New tag '_refine_ls_weighting_details' was
created. The value of the new tag was set to
'w=1/[\s^2^(Fo^2^)+(0.0800P)^2^+10.2045P] where P=(Fo^2^+2Fc^2^)/3'.

Automatic conversion script
Id: cif_fix_values 3143 2015-03-26 13:38:13Z robertas 
;
_cod_original_cell_volume 2114.1(9)
_cod_database_code 4323747

loop_
_symmetry_equiv_pos_as_xyz
'x, y, z'
'-x, -y, -z'

loop_
_atom_site_aniso_label
_atom_site_aniso_U_11
_atom_site_aniso_U_22
_atom_site_aniso_U_33
_atom_site_aniso_U_23
_atom_site_aniso_U_13
_atom_site_aniso_U_12
Zn 0.0151(8) 0.0119(4) 0.0119(4) -0.0025(2) -0.0045(3) 0.0010(3)
N21 0.007(4) 0.013(2) 0.012(2) 0.000(2) -0.001(2) -0.002(2)
N22 0.009(4) 0.013(2) 0.012(2) -0.002(2) -0.002(2) -0.004(2)
N23 0.009(4) 0.012(2) 0.012(2) -0.001(2) -0.003(2) -0.001(2)
N24 0.010(4) 0.014(2) 0.012(2) -0.002(2) -0.004(2) -0.002(2)
C21 0.013(5) 0.015(2) 0.017(2) -0.003(2) -0.008(3) -0.002(2)
C22 0.020(6) 0.026(3) 0.029(3) -0.002(2) -0.012(3) -0.005(3)
C31 0.022(5) 0.009(2) 0.018(3) 0.000(2) -0.009(3) -0.002(2)
C32 0.023(5) 0.021(3) 0.020(3) -0.008(2) -0.006(3) 0.002(3)
C71 0.016(5) 0.018(3) 0.017(2) -0.005(2) -0.005(3) 0.004(3)
C72 0.021(6) 0.034(3) 0.017(3) -0.001(2) -0.001(3) -0.005(3)
C81 0.016(6) 0.019(3) 0.017(3) -0.002(2) -0.006(3) 0.002(3)
C82 0.012(5) 0.028(3) 0.030(3) 0.001(2) -0.008(3) -0.008(3)
C121 0.014(5) 0.018(3) 0.014(2) 0.001(2) -0.005(2) -0.002(3)
C122 0.022(5) 0.025(3) 0.014(2) 0.000(2) -0.010(3) -0.004(3)
C131 0.021(5) 0.020(3) 0.011(2) -0.003(2) -0.003(2) 0.000(3)
C132 0.019(6) 0.029(3) 0.022(3) 0.000(2) -0.001(3) -0.003(3)

loop_
_atom_site_label
_atom_site_type_symbol
_atom_site_fract_x
_atom_site_fract_y
_atom_site_fract_z
_atom_site_U_iso_or_equiv
_atom_site_thermal_displace_type
_atom_site_occupancy
_atom_site_calc_flag
_atom_site_refinement_flags
_atom_site_disorder_group
Zn Zn 0.01100(7) 0.29908(4) 0.04637(4) 0.0131(3) Uani 1 d . .
N21 N 0.0098(4) 0.2568(3) -0.0870(3) 0.0114(13) Uani 1 d . .
N22 N 0.1364(4) 0.1948(3) 0.0473(3) 0.0114(13) Uani 1 d . .
N23 N -0.0081(4) 0.3226(3) 0.1912(3) 0.0116(13) Uani 1 d . .
N24 N -0.1116(4) 0.4059(3) 0.0443(3) 0.0122(13) Uani 1 d . .
C1 C -0.0694(5) 0.2888(4) -0.1302(3) 0.0123(4) Uiso 1 d . .
C2 C -0.0774(5) 0.2087(4) -0.1897(3) 0.0135(4) Uiso 1 d . .
C21 C -0.1675(5) 0.1975(4) -0.2314(3) 0.014(2) Uani 1 d . .
H21A H -0.1398(5) 0.1489(4) -0.2826(3) 0.016 Uiso 1 calc R .
H21B H -0.1832(5) 0.2679(4) -0.2666(3) 0.016 Uiso 1 calc R .
C22 C -0.2767(6) 0.1545(4) -0.1472(4) 0.024(2) Uani 1 d . .
H22A H -0.3332(6) 0.1485(4) -0.1776(4) 0.036 Uiso 1 calc R .
H22B H -0.3052(6) 0.2031(4) -0.0969(4) 0.036 Uiso 1 calc R .
H22C H -0.2619(6) 0.0841(4) -0.1130(4) 0.036 Uiso 1 calc R .
C3 C 0.0022(5) 0.1306(4) -0.1826(3) 0.0135(4) Uiso 1 d . .
C31 C 0.0087(5) 0.0238(4) -0.2174(4) 0.016(2) Uani 1 d . .
H31A H -0.0689(5) -0.0033(4) -0.1933(4) 0.020 Uiso 1 calc R .
H31B H 0.0517(5) -0.0267(4) -0.1829(4) 0.020 Uiso 1 calc R .
C32 C 0.0630(6) 0.0228(4) -0.3331(4) 0.021(2) Uani 1 d . .
H32A H 0.0627(6) -0.0497(4) -0.3466(4) 0.032 Uiso 1 calc R .
H32B H 0.1410(6) 0.0471(4) -0.3582(4) 0.032 Uiso 1 calc R .
H32C H 0.0199(6) 0.0705(4) -0.3685(4) 0.032 Uiso 1 calc R .
C4 C 0.0604(5) 0.1640(4) -0.1221(3) 0.0123(4) Uiso 1 d . .
C5 C 0.1565(5) 0.1170(3) -0.1040(3) 0.0119(6) Uiso 1 d . .
C51 C 0.2155(3) 0.0233(2) -0.1552(2) 0.0143(11) Uiso 1 d G .
C52 C 0.2774(4) 0.0345(2) -0.2598(2) 0.0202(12) Uiso 1 d G .
C53 C 0.3330(4) -0.0532(2) -0.3030(2) 0.0279(14) Uiso 1 d G .
C54 C 0.3267(4) -0.1522(2) -0.2416(2) 0.0311(15) Uiso 1 d G .
C55 C 0.2648(4) -0.1634(2) -0.1370(2) 0.0256(14) Uiso 1 d G .
C56 C 0.2092(3) -0.0757(2) -0.0938(2) 0.0178(12) Uiso 1 d G .
C6 C 0.2008(5) 0.1459(3) -0.0347(3) 0.0123(4) Uiso 1 d . .
C7 C 0.3132(5) 0.1232(4) -0.0327(3) 0.0135(4) Uiso 1 d . .
C71 C 0.4165(5) 0.0929(4) -0.1176(3) 0.017(2) Uani 1 d . .
H71A H 0.4005(5) 0.0295(4) -0.1409(3) 0.021 Uiso 1 calc R .
H71B H 0.4789(5) 0.0739(4) -0.0916(3) 0.021 Uiso 1 calc R .
C72 C 0.4530(6) 0.1844(4) -0.2087(4) 0.026(2) Uani 1 d . .
H72A H 0.5202(6) 0.1622(4) -0.2630(4) 0.039 Uiso 1 calc R .
H72B H 0.4706(6) 0.2466(4) -0.1861(4) 0.039 Uiso 1 calc R .
H72C H 0.3916(6) 0.2027(4) -0.2350(4) 0.039 Uiso 1 calc R .
C8 C 0.3140(6) 0.1526(4) 0.0560(3) 0.0135(4) Uiso 1 d . .
C81 C 0.4171(6) 0.1588(4) 0.0817(4) 0.018(2) Uani 1 d . .
H81A H 0.4786(6) 0.1151(4) 0.0401(4) 0.021 Uiso 1 calc R .
H81B H 0.4002(6) 0.1286(4) 0.1549(4) 0.021 Uiso 1 calc R .
C82 C 0.4576(6) 0.2731(4) 0.0620(4) 0.023(2) Uani 1 d . .
H82A H 0.5248(6) 0.2730(4) 0.0800(4) 0.035 Uiso 1 calc R .
H82B H 0.3976(6) 0.3164(4) 0.1040(4) 0.035 Uiso 1 calc R .
H82C H 0.4762(6) 0.3029(4) -0.0107(4) 0.035 Uiso 1 calc R .
C9 C 0.1999(5) 0.1912(3) 0.1088(3) 0.0123(4) Uiso 1 d . .
C10 C 0.1514(5) 0.2122(3) 0.2105(3) 0.0119(6) Uiso 1 d . .
C101 C 0.2174(3) 0.1726(2) 0.2789(2) 0.0138(11) Uiso 1 d G .
C102 C 0.2290(3) 0.0639(2) 0.3094(3) 0.0200(12) Uiso 1 d G .
C103 C 0.2929(4) 0.0272(2) 0.3700(3) 0.0315(15) Uiso 1 d G .
C104 C 0.3452(4) 0.0993(3) 0.4003(3) 0.044(2) Uiso 1 d G .
C105 C 0.3336(4) 0.2080(3) 0.3698(3) 0.036(2) Uiso 1 d G .
C106 C 0.2697(4) 0.2446(2) 0.3091(3) 0.0219(13) Uiso 1 d G .
C11 C 0.0469(5) 0.2639(3) 0.2513(3) 0.0123(4) Uiso 1 d . .
C12 C -0.0195(5) 0.2702(4) 0.3594(3) 0.0135(4) Uiso 1 d . .
C121 C -0.0044(5) 0.2115(4) 0.4556(3) 0.016(2) Uani 1 d . .
H12A H 0.0523(5) 0.1534(4) 0.4377(3) 0.019 Uiso 1 calc R .
H12B H -0.0768(5) 0.1788(4) 0.5025(3) 0.019 Uiso 1 calc R .
C122 C 0.0338(6) 0.2834(4) 0.5110(4) 0.020(2) Uani 1 d . .
H12C H 0.0427(6) 0.2414(4) 0.5727(4) 0.030 Uiso 1 calc R .
H12D H -0.0229(6) 0.3400(4) 0.5307(4) 0.030 Uiso 1 calc R .
H12E H 0.1062(6) 0.3151(4) 0.4655(4) 0.030 Uiso 1 calc R .
C13 C -0.1101(5) 0.3358(4) 0.3609(3) 0.0135(4) Uiso 1 d . .
C131 C -0.2125(5) 0.3454(4) 0.4555(3) 0.018(2) Uani 1 d . .
H13A H -0.2422(5) 0.4195(4) 0.4516(3) 0.022 Uiso 1 calc R .
H13B H -0.1908(5) 0.3285(4) 0.5168(3) 0.022 Uiso 1 calc R .
C132 C -0.3042(6) 0.2698(4) 0.4661(4) 0.026(2) Uani 1 d . .
H13C H -0.3700(6) 0.2774(4) 0.5279(4) 0.039 Uiso 1 calc R .
H13D H -0.2752(6) 0.1963(4) 0.4712(4) 0.039 Uiso 1 calc R .
H13E H -0.3263(6) 0.2870(4) 0.4058(4) 0.039 Uiso 1 calc R .
C14 C -0.0989(5) 0.3734(3) 0.2539(3) 0.0123(4) Uiso 1 d . .
C15 C -0.1639(5) 0.4529(4) 0.2170(3) 0.0119(6) Uiso 1 d . .
C151 C -0.2401(3) 0.5264(2) 0.2869(2) 0.0129(11) Uiso 1 d G .
C152 C -0.1924(2) 0.5992(2) 0.3205(2) 0.0167(12) Uiso 1 d G .
C153 C -0.2615(3) 0.6644(2) 0.3879(2) 0.0171(12) Uiso 1 d G .
C154 C -0.3782(3) 0.6567(2) 0.4218(2) 0.0177(12) Uiso 1 d G .
C155 C -0.4259(2) 0.5838(3) 0.3883(2) 0.0211(13) Uiso 1 d G .
C156 C -0.3568(3) 0.5186(2) 0.3208(2) 0.0162(12) Uiso 1 d G .
C16 C -0.1635(5) 0.4717(3) 0.1163(3) 0.0123(4) Uiso 1 d . .
C17 C -0.2238(5) 0.5563(4) 0.0752(3) 0.0135(4) Uiso 1 d . .
H17A H -0.2627(5) 0.6144(4) 0.1076(3) 0.016 Uiso 1 calc R .
C18 C -0.2147(5) 0.5375(4) -0.0191(3) 0.0135(4) Uiso 1 d . .
H18A H -0.2465(5) 0.5798(4) -0.0646(3) 0.016 Uiso 1 calc R .
C19 C -0.1478(5) 0.4415(4) -0.0363(3) 0.0123(4) Uiso 1 d . .
C20 C -0.1334(5) 0.3849(3) -0.1168(3) 0.0119(6) Uiso 1 d . .
C201 C -0.1978(3) 0.4292(3) -0.1868(2) 0.0134(11) Uiso 1 d G .
C202 C -0.3152(3) 0.4302(3) -0.1480(2) 0.0179(12) Uiso 1 d G .
C203 C -0.3744(2) 0.4603(3) -0.2138(2) 0.0280(14) Uiso 1 d G .
C204 C -0.3162(3) 0.4893(3) -0.3185(2) 0.0243(13) Uiso 1 d G .
C205 C -0.1988(3) 0.4883(3) -0.35724(15) 0.0183(12) Uiso 1 d G .
C206 C -0.1396(2) 0.4582(3) -0.2914(2) 0.0151(12) Uiso 1 d G .

loop_
_atom_type_symbol
_atom_type_description
_atom_type_scat_dispersion_real
_atom_type_scat_dispersion_imag
_atom_type_scat_source
C C 0.0181 0.0091 'International Tables Vol C Tables 4.2.6.8 and 6.1.1.4'
H H 0.0000 0.0000 'International Tables Vol C Tables 4.2.6.8 and 6.1.1.4'
N N 0.0311 0.0180 'International Tables Vol C Tables 4.2.6.8 and 6.1.1.4'
Zn Zn -1.5491 0.6778 'International Tables Vol C Tables 4.2.6.8 and 6.1.1.4'

loop_
_geom_angle_atom_site_label_1
_geom_angle_atom_site_label_2
_geom_angle_atom_site_label_3
_geom_angle
_geom_angle_site_symmetry_1
_geom_angle_site_symmetry_3
_geom_angle_publ_flag
N24 Zn N22 178.7(2) . . ?
N24 Zn N23 90.2(2) . . ?
N22 Zn N23 89.7(2) . . ?
N24 Zn N21 89.5(2) . . ?
N22 Zn N21 90.8(2) . . ?
N23 Zn N21 170.6(2) . . ?
C1 N21 C4 107.6(4) . . ?
C1 N21 Zn 125.4(3) . . ?
C4 N21 Zn 122.9(3) . . ?
C6 N22 C9 106.6(5) . . ?
C6 N22 Zn 124.4(4) . . ?
C9 N22 Zn 124.8(3) . . ?
C14 N23 C11 107.8(4) . . ?
C14 N23 Zn 124.7(4) . . ?
C11 N23 Zn 124.8(3) . . ?
C19 N24 C16 106.1(4) . . ?
C19 N24 Zn 126.7(3) . . ?
C16 N24 Zn 126.4(4) . . ?
N21 C1 C20 123.4(5) . . ?
N21 C1 C2 109.7(4) . . ?
C20 C1 C2 126.9(5) . . ?
C3 C2 C1 106.3(5) . . ?
C3 C2 C21 124.0(4) . . ?
C1 C2 C21 128.5(5) . . ?
C2 C21 C22 112.1(4) . . ?
C2 C3 C4 107.0(4) . . ?
C2 C3 C31 123.4(5) . . ?
C4 C3 C31 128.7(5) . . ?
C3 C31 C32 116.6(4) . . ?
N21 C4 C5 122.7(5) . . ?
N21 C4 C3 109.1(5) . . ?
C5 C4 C3 128.0(4) . . ?
C4 C5 C6 124.9(4) . . ?
C4 C5 C51 119.8(4) . . ?
C6 C5 C51 115.1(5) . . ?
C52 C51 C56 120.0 . . ?
C52 C51 C5 122.0(2) . . ?
C56 C51 C5 118.0(2) . . ?
C53 C52 C51 120.0 . . ?
C54 C53 C52 120.0 . . ?
C53 C54 C55 120.0 . . ?
C56 C55 C54 120.0 . . ?
C55 C56 C51 120.0 . . ?
N22 C6 C5 122.7(6) . . ?
N22 C6 C7 110.0(4) . . ?
C5 C6 C7 127.1(4) . . ?
C8 C7 C6 107.1(5) . . ?
C8 C7 C71 124.5(6) . . ?
C6 C7 C71 127.5(4) . . ?
C7 C71 C72 111.3(4) . . ?
C7 C8 C9 106.2(6) . . ?
C7 C8 C81 125.4(5) . . ?
C9 C8 C81 127.8(5) . . ?
C8 C81 C82 112.6(5) . . ?
N22 C9 C10 121.9(5) . . ?
N22 C9 C8 109.5(4) . . ?
C10 C9 C8 128.3(6) . . ?
C11 C10 C9 124.9(5) . . ?
C11 C10 C101 119.0(4) . . ?
C9 C10 C101 116.1(5) . . ?
C102 C101 C106 120.0 . . ?
C102 C101 C10 120.1(3) . . ?
C106 C101 C10 119.9(3) . . ?
C103 C102 C101 120.0 . . ?
C104 C103 C102 120.0 . . ?
C103 C104 C105 120.0 . . ?
C106 C105 C104 120.0 . . ?
C105 C106 C101 120.0 . . ?
N23 C11 C10 123.0(4) . . ?
N23 C11 C12 108.8(5) . . ?
C10 C11 C12 128.1(5) . . ?
C13 C12 C11 106.8(4) . . ?
C13 C12 C121 122.8(4) . . ?
C11 C12 C121 130.2(5) . . ?
C12 C121 C122 112.8(4) . . ?
C12 C13 C14 107.1(4) . . ?
C12 C13 C131 124.2(4) . . ?
C14 C13 C131 127.4(5) . . ?
C13 C131 C132 110.8(4) . . ?
N23 C14 C15 123.3(4) . . ?
N23 C14 C13 109.0(4) . . ?
C15 C14 C13 127.6(4) . . ?
C16 C15 C14 124.7(4) . . ?
C16 C15 C151 115.3(4) . . ?
C14 C15 C151 120.1(4) . . ?
C152 C151 C156 120.0 . . ?
C152 C151 C15 119.4(3) . . ?
C156 C151 C15 120.6(3) . . ?
C151 C152 C153 120.0 . . ?
C152 C153 C154 120.0 . . ?
C155 C154 C153 120.0 . . ?
C156 C155 C154 120.0 . . ?
C155 C156 C151 120.0 . . ?
N24 C16 C15 124.5(4) . . ?
N24 C16 C17 109.7(4) . . ?
C15 C16 C17 125.6(4) . . ?
C18 C17 C16 107.1(4) . . ?
C17 C18 C19 106.8(5) . . ?
N24 C19 C20 124.7(4) . . ?
N24 C19 C18 109.9(4) . . ?
C20 C19 C18 125.0(5) . . ?
C19 C20 C1 123.8(5) . . ?
C19 C20 C201 115.7(4) . . ?
C1 C20 C201 120.4(4) . . ?
C202 C201 C206 120.0 . . ?
C202 C201 C20 119.8(3) . . ?
C206 C201 C20 119.8(3) . . ?
C203 C202 C201 120.0 . . ?
C202 C203 C204 120.0 . . ?
C203 C204 C205 120.0 . . ?
C206 C205 C204 120.0 . . ?
C205 C206 C201 120.0 . . ?

loop_
_geom_bond_atom_site_label_1
_geom_bond_atom_site_label_2
_geom_bond_distance
_geom_bond_site_symmetry_2
_geom_bond_publ_flag
Zn N24 1.991(4) . ?
Zn N22 1.995(5) . ?
Zn N23 2.057(4) . ?
Zn N21 2.068(4) . ?
N21 C1 1.365(7) . ?
N21 C4 1.386(6) . ?
N22 C6 1.378(6) . ?
N22 C9 1.385(7) . ?
N23 C14 1.371(7) . ?
N23 C11 1.379(7) . ?
N24 C19 1.378(7) . ?
N24 C16 1.383(6) . ?
C1 C20 1.418(7) . ?
C1 C2 1.471(7) . ?
C2 C3 1.379(8) . ?
C2 C21 1.498(8) . ?
C21 C22 1.528(8) . ?
C3 C4 1.458(8) . ?
C3 C31 1.520(6) . ?
C31 C32 1.534(7) . ?
C4 C5 1.406(8) . ?
C5 C6 1.415(8) . ?
C5 C51 1.513(5) . ?
C51 C52 1.39 . ?
C51 C56 1.39 . ?
C52 C53 1.39 . ?
C53 C54 1.39 . ?
C54 C55 1.39 . ?
C55 C56 1.39 . ?
C6 C7 1.445(8) . ?
C7 C8 1.384(7) . ?
C7 C71 1.501(7) . ?
C71 C72 1.535(7) . ?
C8 C9 1.460(9) . ?
C8 C81 1.498(8) . ?
C81 C82 1.531(7) . ?
C9 C10 1.414(6) . ?
C10 C11 1.403(8) . ?
C10 C101 1.504(6) . ?
C101 C102 1.39 . ?
C101 C106 1.39 . ?
C102 C103 1.39 . ?
C103 C104 1.39 . ?
C104 C105 1.39 . ?
C105 C106 1.39 . ?
C11 C12 1.469(6) . ?
C12 C13 1.364(8) . ?
C12 C121 1.506(7) . ?
C121 C122 1.523(7) . ?
C13 C14 1.466(6) . ?
C13 C131 1.506(7) . ?
C131 C132 1.525(9) . ?
C14 C15 1.407(7) . ?
C15 C16 1.406(7) . ?
C15 C151 1.513(5) . ?
C151 C152 1.39 . ?
C151 C156 1.39 . ?
C152 C153 1.39 . ?
C153 C154 1.39 . ?
C154 C155 1.39 . ?
C155 C156 1.39 . ?
C16 C17 1.435(7) . ?
C17 C18 1.366(7) . ?
C18 C19 1.440(7) . ?
C19 C20 1.410(6) . ?
C20 C201 1.517(6) . ?
C201 C202 1.39 . ?
C201 C206 1.39 . ?
C202 C203 1.39 . ?
C203 C204 1.39 . ?
C204 C205 1.39 . ?
C205 C206 1.39 . ?
